data_7055258
loop_
_publ_author_name
'Liu, Xinfang'
'Li, Rongfang'
'Ma, Lufang'
'Feng, Xun'
'Ding, Yuqiang'

_publ_section_title
;
 Influences of the protonic state of an imidazole-phenanthroline ligand on
 the luminescence properties of copper(i) complexes: experimental and
 theoretical research
;
_journal_issue 1
_journal_name_full 'New J. Chem.'
_journal_page_first 619
_journal_paper_doi 10.1039/C5NJ02100F
_journal_volume 40
_journal_year 2016
_chemical_formula_sum 'C57 H50 B Cu F4 N4 O2 P2'
_chemical_formula_weight 1035.30
_chemical_name_systematic
; 
 ? 
;
_space_group_IT_number 2
_symmetry_cell_setting triclinic
_symmetry_space_group_name_Hall '-P 1'
_symmetry_space_group_name_H-M 'P -1'
_atom_sites_solution_hydrogens geom
_atom_sites_solution_primary direct
_atom_sites_solution_secondary difmap
_audit_creation_method SHELXL-97
_audit_update_record
;
2015-04-02 deposited with the CCDC.
2015-11-10 downloaded from the CCDC.
;
_cell_angle_alpha 95.95(2)
_cell_angle_beta 102.000(14)
_cell_angle_gamma 109.680(13)
_cell_formula_units_Z 2
_cell_length_a 10.3872(6)
_cell_length_b 14.4087(10)
_cell_length_c 18.4400(10)
_cell_measurement_reflns_used 10808
_cell_measurement_temperature 293(2)
_cell_measurement_theta_max 27.5437
_cell_measurement_theta_min 2.9922
_cell_volume 2496.2(4)
_computing_cell_refinement 'CrystalClear (Rigaku Inc., 2007)'
_computing_data_collection 'CrystalClear (Rigaku Inc., 2007)'
_computing_data_reduction 'CrystalClear (Rigaku Inc., 2007)'
_computing_molecular_graphics 'Bruker SHELXTL'
_computing_publication_material 'Bruker SHELXTL'
_computing_structure_refinement 'SHELXL-97 (Sheldrick, 1997)'
_computing_structure_solution 'SHELXS-97 (Sheldrick, 1990)'
_diffrn_ambient_temperature 293(2)
_diffrn_detector_area_resol_mean 28.5714
_diffrn_measured_fraction_theta_full 0.991
_diffrn_measured_fraction_theta_max 0.991
_diffrn_measurement_device_type 'Rigaku Saturn'
_diffrn_measurement_method \w
_diffrn_radiation_monochromator graphite
_diffrn_radiation_source 'fine-focus sealed tube'
_diffrn_radiation_type MoK\a
_diffrn_radiation_wavelength 0.71073
_diffrn_reflns_av_R_equivalents 0.0555
_diffrn_reflns_av_sigmaI/netI 0.0831
_diffrn_reflns_limit_h_max 10
_diffrn_reflns_limit_h_min -12
_diffrn_reflns_limit_k_max 17
_diffrn_reflns_limit_k_min -17
_diffrn_reflns_limit_l_max 22
_diffrn_reflns_limit_l_min -20
_diffrn_reflns_number 21702
_diffrn_reflns_theta_full 26.05
_diffrn_reflns_theta_max 26.05
_diffrn_reflns_theta_min 3.02
_diffrn_standards_decay_% NONE
_exptl_absorpt_coefficient_mu 0.564
_exptl_absorpt_correction_T_max 1.0000
_exptl_absorpt_correction_T_min 0.5954
_exptl_absorpt_correction_type multi-scan
_exptl_absorpt_process_details 'Jacobson, R. (1998) Private communication'
_exptl_crystal_colour yellow
_exptl_crystal_density_diffrn 1.377
_exptl_crystal_density_method 'not measured'
_exptl_crystal_description block
_exptl_crystal_F_000 1072
_exptl_crystal_size_max 0.5800
_exptl_crystal_size_mid 0.4000
_exptl_crystal_size_min 0.2000
_refine_diff_density_max 0.452
_refine_diff_density_min -0.402
_refine_diff_density_rms 0.073
_refine_ls_extinction_method none
_refine_ls_goodness_of_fit_ref 1.087
_refine_ls_hydrogen_treatment mixed
_refine_ls_matrix_type full
_refine_ls_number_parameters 682
_refine_ls_number_reflns 9786
_refine_ls_number_restraints 190
_refine_ls_restrained_S_all 1.103
_refine_ls_R_factor_all 0.1065
_refine_ls_R_factor_gt 0.0762
_refine_ls_shift/su_max 0.003
_refine_ls_shift/su_mean 0.000
_refine_ls_structure_factor_coef Fsqd
_refine_ls_weighting_details 'calc w=1/[\s^2^(Fo^2^)+(0.0650P)^2^+1.8000P] where P=(Fo^2^+2Fc^2^)/3'
_refine_ls_weighting_scheme calc
_refine_ls_wR_factor_gt 0.1523
_refine_ls_wR_factor_ref 0.1703
_reflns_number_gt 7393
_reflns_number_total 9786
_reflns_threshold_expression >2sigma(I)
_cod_data_source_file c5nj02100f2.cif
_cod_data_source_block 1b
_cod_depositor_comments
;
The following automatic conversions were performed:

'_exptl_absorpt_correction_type' value 'Multi-scan' changed to
'multi-scan' according to
/usr/data/users/saulius/crontab/automatic-downloads/rss-feeds/RSC/lib/dictionaries/cif_core.dic
dictionary named 'cif_core.dic' version 2.4.2 from 2011-04-26.

Automatic conversion script
Id: cif_fix_values 4268 2015-11-12 08:31:59Z antanas 
;
_cod_original_cell_volume 2496.2(3)
_cod_original_sg_symbol_H-M p-1
_cod_database_code 7055258

loop_
_symmetry_equiv_pos_as_xyz
'x, y, z'
'-x, -y, -z'

loop_
_atom_site_label
_atom_site_type_symbol
_atom_site_fract_x
_atom_site_fract_y
_atom_site_fract_z
_atom_site_U_iso_or_equiv
_atom_site_adp_type
_atom_site_occupancy
_atom_site_symmetry_multiplicity
_atom_site_calc_flag
_atom_site_refinement_flags
_atom_site_disorder_assembly
_atom_site_disorder_group
Cu1 Cu 0.62054(5) 0.77154(4) 0.19313(3) 0.03198(16) Uani 1 1 d . . .
P1 P 0.48994(11) 0.82810(8) 0.25940(6) 0.0314(3) Uani 1 1 d . . .
P2 P 0.60982(10) 0.77371(8) 0.06938(6) 0.0300(3) Uani 1 1 d . . .
N1 N 0.8298(3) 0.8227(2) 0.25997(18) 0.0312(8) Uani 1 1 d . . .
N2 N 0.6263(3) 0.6374(2) 0.22205(18) 0.0295(7) Uani 1 1 d . . .
N3 N 1.1214(3) 0.6844(3) 0.43141(18) 0.0329(8) Uani 1 1 d . . .
N4 N 0.9723(4) 0.5276(3) 0.38143(19) 0.0326(8) Uani 1 1 d . . .
H4 H 0.940(4) 0.462(3) 0.371(2) 0.039 Uiso 1 1 d . . .
C1 C 0.9239(4) 0.9154(3) 0.2816(2) 0.0341(9) Uani 1 1 d . . .
H1A H 0.9060 0.9651 0.2575 0.041 Uiso 1 1 calc R . .
C2 C 1.0492(4) 0.9427(3) 0.3390(2) 0.0386(10) Uani 1 1 d . . .
H2A H 1.1112 1.0093 0.3533 0.046 Uiso 1 1 calc R . .
C3 C 1.0791(4) 0.8697(3) 0.3738(2) 0.0365(10) Uani 1 1 d . . .
H3A H 1.1612 0.8864 0.4123 0.044 Uiso 1 1 calc R . .
C4 C 0.9844(4) 0.7698(3) 0.3504(2) 0.0304(9) Uani 1 1 d . . .
C5 C 1.0066(4) 0.6856(3) 0.3782(2) 0.0316(9) Uani 1 1 d . . .
C6 C 0.9134(4) 0.5891(3) 0.3479(2) 0.0312(9) Uani 1 1 d . . .
C7 C 0.7792(4) 0.5653(3) 0.2942(2) 0.0288(9) Uani 1 1 d . . .
C8 C 0.6731(4) 0.4703(3) 0.2687(2) 0.0340(9) Uani 1 1 d . . .
H8A H 0.6883 0.4142 0.2834 0.041 Uiso 1 1 calc R . .
C9 C 0.5457(4) 0.4602(3) 0.2216(2) 0.0345(9) Uani 1 1 d . . .
H9A H 0.4735 0.3975 0.2043 0.041 Uiso 1 1 calc R . .
C10 C 0.5269(4) 0.5458(3) 0.2002(2) 0.0328(9) Uani 1 1 d . . .
H10A H 0.4399 0.5384 0.1690 0.039 Uiso 1 1 calc R . .
C11 C 0.7526(4) 0.6483(3) 0.2692(2) 0.0280(8) Uani 1 1 d . . .
C12 C 0.8584(4) 0.7485(3) 0.2934(2) 0.0286(9) Uani 1 1 d . . .
C13 C 1.0972(4) 0.5879(3) 0.4310(2) 0.0341(9) Uani 1 1 d . . .
C14 C 1.1942(4) 0.5490(3) 0.4768(2) 0.0371(10) Uani 1 1 d . . .
C15 C 1.3117(5) 0.6133(4) 0.5318(3) 0.0423(11) Uani 1 1 d . . .
H15A H 1.3266 0.6812 0.5422 0.051 Uiso 1 1 calc R . .
C16 C 1.4085(5) 0.5773(4) 0.5721(3) 0.0455(11) Uani 1 1 d . . .
H16A H 1.4883 0.6221 0.6080 0.055 Uiso 1 1 calc R . .
C17 C 1.3882(5) 0.4772(4) 0.5596(3) 0.0430(11) Uani 1 1 d . . .
C18 C 1.2692(5) 0.4125(4) 0.5059(3) 0.0532(13) Uani 1 1 d . . .
H18A H 1.2529 0.3443 0.4974 0.064 Uiso 1 1 calc R . .
C19 C 1.1728(5) 0.4474(4) 0.4641(3) 0.0480(12) Uani 1 1 d . . .
H19A H 1.0940 0.4025 0.4276 0.058 Uiso 1 1 calc R . .
C20 C 1.4927(5) 0.4377(4) 0.6033(3) 0.0521(13) Uani 1 1 d . . .
H20A H 1.5222 0.4000 0.5686 0.078 Uiso 1 1 calc R . .
H20B H 1.4485 0.3952 0.6349 0.078 Uiso 1 1 calc R . .
H20C H 1.5737 0.4931 0.6341 0.078 Uiso 1 1 calc R . .
C21 C 0.6897(4) 0.6965(3) 0.0226(2) 0.0310(9) Uani 1 1 d . . .
C22 C 0.7537(4) 0.7228(3) -0.0347(3) 0.0393(10) Uani 1 1 d . . .
H22A H 0.7623 0.7841 -0.0492 0.047 Uiso 1 1 calc R . .
C23 C 0.8051(4) 0.6592(4) -0.0709(3) 0.0453(11) Uani 1 1 d . . .
H23A H 0.8461 0.6772 -0.1102 0.054 Uiso 1 1 calc R . .
C24 C 0.7953(4) 0.5694(3) -0.0485(3) 0.0422(11) Uani 1 1 d . . .
H24A H 0.8320 0.5274 -0.0717 0.051 Uiso 1 1 calc R . .
C25 C 0.7311(5) 0.5421(3) 0.0081(3) 0.0427(11) Uani 1 1 d . . .
H25A H 0.7231 0.4809 0.0226 0.051 Uiso 1 1 calc R . .
C26 C 0.6785(4) 0.6049(3) 0.0435(2) 0.0381(10) Uani 1 1 d . . .
H26A H 0.6352 0.5856 0.0817 0.046 Uiso 1 1 calc R . .
C27 C 0.7044(4) 0.8975(3) 0.0506(2) 0.0360(10) Uani 1 1 d . . .
C28 C 0.6409(5) 0.9469(3) 0.0029(3) 0.0548(14) Uani 1 1 d . . .
H28A H 0.5450 0.9177 -0.0216 0.066 Uiso 1 1 calc R . .
C29 C 0.7219(6) 1.0403(4) -0.0079(4) 0.082(2) Uani 1 1 d . . .
H29A H 0.6798 1.0736 -0.0399 0.098 Uiso 1 1 calc R . .
C30 C 0.8630(6) 1.0842(4) 0.0280(4) 0.082(2) Uani 1 1 d . . .
H30A H 0.9161 1.1466 0.0198 0.098 Uiso 1 1 calc R . .
C31 C 0.9265(6) 1.0366(4) 0.0761(3) 0.0651(16) Uani 1 1 d . . .
H31A H 1.0221 1.0670 0.1009 0.078 Uiso 1 1 calc R . .
C32 C 0.8472(5) 0.9423(4) 0.0876(3) 0.0509(12) Uani 1 1 d . . .
H32A H 0.8900 0.9096 0.1199 0.061 Uiso 1 1 calc R . .
C33 C 0.4323(4) 0.7320(3) 0.0061(2) 0.0290(9) Uani 1 1 d . . .
C34 C 0.4055(4) 0.7127(3) -0.0725(2) 0.0378(10) Uani 1 1 d . . .
H34A H 0.4803 0.7212 -0.0947 0.045 Uiso 1 1 calc R . .
C35 C 0.2684(4) 0.6809(3) -0.1176(2) 0.0410(11) Uani 1 1 d . . .
H35A H 0.2519 0.6694 -0.1699 0.049 Uiso 1 1 calc R . .
C36 C 0.1559(5) 0.6664(3) -0.0853(3) 0.0408(11) Uani 1 1 d . . .
H36A H 0.0640 0.6453 -0.1158 0.049 Uiso 1 1 calc R . .
C37 C 0.1806(4) 0.6832(3) -0.0082(3) 0.0394(10) Uani 1 1 d . . .
H37A H 0.1051 0.6726 0.0136 0.047 Uiso 1 1 calc R . .
C38 C 0.3177(4) 0.7160(3) 0.0374(2) 0.0333(9) Uani 1 1 d . . .
H38A H 0.3331 0.7274 0.0896 0.040 Uiso 1 1 calc R . .
C39 C 0.4912(4) 0.9518(3) 0.2461(2) 0.0373(10) Uani 1 1 d . . .
C40 C 0.5818(5) 1.0049(3) 0.2069(3) 0.0499(12) Uani 1 1 d . . .
H40A H 0.6362 0.9752 0.1863 0.060 Uiso 1 1 calc R . .
C41 C 0.5935(7) 1.1004(4) 0.1977(3) 0.0678(16) Uani 1 1 d . . .
H41A H 0.6566 1.1357 0.1721 0.081 Uiso 1 1 calc R . .
C42 C 0.5105(7) 1.1433(4) 0.2270(3) 0.0693(17) Uani 1 1 d . . .
H42A H 0.5169 1.2076 0.2203 0.083 Uiso 1 1 calc R . .
C43 C 0.4193(7) 1.0929(4) 0.2654(3) 0.0695(16) Uani 1 1 d . . .
H43A H 0.3628 1.1223 0.2842 0.083 Uiso 1 1 calc R . .
C44 C 0.4110(6) 0.9975(4) 0.2766(3) 0.0567(14) Uani 1 1 d . . .
H44A H 0.3515 0.9640 0.3046 0.068 Uiso 1 1 calc R . .
C45 C 0.3026(4) 0.7457(3) 0.2337(2) 0.0337(9) Uani 1 1 d . . .
C46 C 0.1935(5) 0.7685(4) 0.1911(3) 0.0446(11) Uani 1 1 d . . .
H46A H 0.2127 0.8317 0.1784 0.054 Uiso 1 1 calc R . .
C47 C 0.0559(5) 0.6974(4) 0.1673(3) 0.0551(14) Uani 1 1 d . . .
H47A H -0.0161 0.7134 0.1390 0.066 Uiso 1 1 calc R . .
C48 C 0.0268(5) 0.6043(4) 0.1853(3) 0.0585(14) Uani 1 1 d . . .
H48A H -0.0650 0.5569 0.1688 0.070 Uiso 1 1 calc R . .
C49 C 0.1329(5) 0.5801(4) 0.2279(3) 0.0533(13) Uani 1 1 d . . .
H49A H 0.1121 0.5166 0.2403 0.064 Uiso 1 1 calc R . .
C50 C 0.2700(5) 0.6500(3) 0.2522(3) 0.0449(11) Uani 1 1 d . . .
H50A H 0.3409 0.6333 0.2810 0.054 Uiso 1 1 calc R . .
C51 C 0.5382(4) 0.8406(3) 0.3627(2) 0.0333(9) Uani 1 1 d . . .
C52 C 0.4424(5) 0.8384(4) 0.4054(3) 0.0518(13) Uani 1 1 d . . .
H52A H 0.3487 0.8264 0.3814 0.062 Uiso 1 1 calc R . .
C53 C 0.4844(5) 0.8537(4) 0.4833(3) 0.0581(14) Uani 1 1 d . . .
H53A H 0.4196 0.8547 0.5111 0.070 Uiso 1 1 calc R . .
C54 C 0.6192(5) 0.8672(4) 0.5198(3) 0.0565(14) Uani 1 1 d . . .
H54A H 0.6464 0.8768 0.5722 0.068 Uiso 1 1 calc R . .
C55 C 0.7141(6) 0.8667(4) 0.4789(3) 0.0622(15) Uani 1 1 d . . .
H55A H 0.8059 0.8744 0.5035 0.075 Uiso 1 1 calc R . .
C56 C 0.6752(5) 0.8547(4) 0.4007(3) 0.0494(12) Uani 1 1 d . . .
H56A H 0.7418 0.8561 0.3736 0.059 Uiso 1 1 calc R . .
B1 B 0.8517(6) 0.7593(4) 0.7306(3) 0.0704(19) Uani 1 1 d DU . .
F1A F 0.7632(11) 0.7500(8) 0.7735(6) 0.155(5) Uani 0.684(10) 1 d PDU A 1
F2A F 0.7811(12) 0.7387(10) 0.6587(4) 0.193(7) Uani 0.684(10) 1 d PDU A 1
F3A F 0.9409(11) 0.8552(4) 0.7442(7) 0.178(5) Uani 0.684(10) 1 d PDU A 1
F4A F 0.9223(9) 0.6996(7) 0.7435(6) 0.117(4) Uani 0.684(10) 1 d PDU A 1
F1B F 0.839(2) 0.8057(15) 0.6745(8) 0.125(8) Uani 0.316(10) 1 d PDU A 2
F2B F 0.8134(16) 0.7959(12) 0.7881(6) 0.091(7) Uani 0.316(10) 1 d PDU A 2
F3B F 0.9846(13) 0.765(2) 0.7557(9) 0.157(11) Uani 0.316(10) 1 d PDU A 2
F4B F 0.769(2) 0.6618(8) 0.7086(12) 0.225(13) Uani 0.316(10) 1 d PDU A 2
O1 O 0.8602(3) 0.3228(2) 0.31829(19) 0.0551(9) Uani 1 1 d . . .
H1C H 0.9263 0.3156 0.3038 0.083 Uiso 1 1 d R . .
H1D H 0.8409 0.2762 0.3412 0.083 Uiso 1 1 d R . .
O2 O 0.8030(4) 0.1967(3) 0.4200(2) 0.0726(11) Uani 1 1 d . . .
H2 H 0.8260 0.2217 0.4649 0.109 Uiso 1 1 d R . .
C57 C 0.8679(11) 0.1284(6) 0.4140(4) 0.124(3) Uani 1 1 d . . .
H57A H 0.8747 0.1151 0.3632 0.186 Uiso 1 1 calc R . .
H57B H 0.8132 0.0671 0.4270 0.186 Uiso 1 1 calc R . .
H57C H 0.9611 0.1552 0.4478 0.186 Uiso 1 1 calc R . .

loop_
_atom_site_aniso_label
_atom_site_aniso_U_11
_atom_site_aniso_U_22
_atom_site_aniso_U_33
_atom_site_aniso_U_23
_atom_site_aniso_U_13
_atom_site_aniso_U_12
Cu1 0.0267(3) 0.0366(3) 0.0344(3) 0.0078(2) 0.0054(2) 0.0150(2)
P1 0.0276(6) 0.0356(6) 0.0342(6) 0.0089(5) 0.0088(5) 0.0147(4)
P2 0.0253(5) 0.0330(6) 0.0337(6) 0.0075(5) 0.0077(4) 0.0130(4)
N1 0.0272(18) 0.0346(19) 0.0343(19) 0.0071(15) 0.0081(15) 0.0142(15)
N2 0.0242(17) 0.0357(19) 0.0281(18) 0.0041(15) 0.0054(14) 0.0122(14)
N3 0.0249(17) 0.044(2) 0.0305(19) 0.0120(16) 0.0012(14) 0.0156(15)
N4 0.0323(19) 0.0353(19) 0.036(2) 0.0128(16) 0.0096(16) 0.0175(16)
C1 0.033(2) 0.033(2) 0.040(2) 0.0100(19) 0.0089(19) 0.0145(18)
C2 0.029(2) 0.040(2) 0.043(3) 0.008(2) 0.0066(19) 0.0096(18)
C3 0.026(2) 0.043(2) 0.036(2) 0.0031(19) 0.0013(18) 0.0107(18)
C4 0.023(2) 0.040(2) 0.031(2) 0.0072(18) 0.0063(17) 0.0143(17)
C5 0.025(2) 0.040(2) 0.032(2) 0.0073(18) 0.0070(17) 0.0158(18)
C6 0.026(2) 0.043(2) 0.033(2) 0.0135(19) 0.0106(17) 0.0189(18)
C7 0.025(2) 0.034(2) 0.029(2) 0.0039(17) 0.0086(16) 0.0130(17)
C8 0.036(2) 0.039(2) 0.033(2) 0.0091(19) 0.0115(18) 0.0186(19)
C9 0.033(2) 0.031(2) 0.033(2) 0.0006(18) 0.0053(18) 0.0076(18)
C10 0.027(2) 0.037(2) 0.030(2) 0.0023(18) 0.0023(17) 0.0107(18)
C11 0.027(2) 0.036(2) 0.024(2) 0.0066(17) 0.0057(16) 0.0149(17)
C12 0.024(2) 0.036(2) 0.030(2) 0.0082(17) 0.0074(16) 0.0148(17)
C13 0.026(2) 0.044(2) 0.036(2) 0.010(2) 0.0084(18) 0.0158(18)
C14 0.031(2) 0.051(3) 0.039(2) 0.016(2) 0.0145(19) 0.022(2)
C15 0.039(3) 0.051(3) 0.044(3) 0.010(2) 0.012(2) 0.024(2)
C16 0.038(3) 0.067(3) 0.039(3) 0.016(2) 0.009(2) 0.027(2)
C17 0.039(3) 0.070(3) 0.037(2) 0.026(2) 0.018(2) 0.032(2)
C18 0.052(3) 0.056(3) 0.061(3) 0.023(3) 0.011(3) 0.030(3)
C19 0.036(3) 0.054(3) 0.054(3) 0.014(2) 0.001(2) 0.021(2)
C20 0.053(3) 0.087(4) 0.044(3) 0.030(3) 0.022(2) 0.048(3)
C21 0.022(2) 0.037(2) 0.032(2) 0.0032(18) 0.0026(17) 0.0116(17)
C22 0.031(2) 0.042(2) 0.048(3) 0.010(2) 0.012(2) 0.0154(19)
C23 0.031(2) 0.062(3) 0.047(3) 0.008(2) 0.017(2) 0.019(2)
C24 0.028(2) 0.040(3) 0.052(3) -0.008(2) 0.002(2) 0.0137(19)
C25 0.039(3) 0.032(2) 0.052(3) 0.001(2) 0.005(2) 0.0128(19)
C26 0.040(2) 0.034(2) 0.041(3) 0.0087(19) 0.013(2) 0.0129(19)
C27 0.033(2) 0.035(2) 0.040(2) 0.0038(19) 0.0159(19) 0.0104(18)
C28 0.038(3) 0.043(3) 0.092(4) 0.027(3) 0.023(3) 0.018(2)
C29 0.059(4) 0.050(3) 0.154(7) 0.048(4) 0.042(4) 0.027(3)
C30 0.063(4) 0.037(3) 0.152(7) 0.031(4) 0.049(4) 0.011(3)
C31 0.046(3) 0.054(3) 0.078(4) -0.005(3) 0.029(3) -0.007(3)
C32 0.039(3) 0.054(3) 0.050(3) 0.002(2) 0.011(2) 0.007(2)
C33 0.030(2) 0.026(2) 0.036(2) 0.0091(17) 0.0090(17) 0.0151(16)
C34 0.035(2) 0.046(3) 0.037(2) 0.012(2) 0.0136(19) 0.017(2)
C35 0.037(2) 0.049(3) 0.033(2) 0.005(2) -0.0011(19) 0.017(2)
C36 0.030(2) 0.044(3) 0.047(3) 0.001(2) 0.001(2) 0.019(2)
C37 0.028(2) 0.049(3) 0.045(3) 0.008(2) 0.0116(19) 0.018(2)
C38 0.031(2) 0.035(2) 0.034(2) 0.0028(18) 0.0063(18) 0.0134(18)
C39 0.039(2) 0.041(2) 0.039(2) 0.014(2) 0.013(2) 0.020(2)
C40 0.063(3) 0.043(3) 0.055(3) 0.016(2) 0.027(3) 0.026(2)
C41 0.098(5) 0.051(3) 0.077(4) 0.027(3) 0.053(4) 0.033(3)
C42 0.111(5) 0.047(3) 0.070(4) 0.027(3) 0.036(4) 0.042(3)
C43 0.104(5) 0.062(4) 0.072(4) 0.021(3) 0.038(4) 0.055(4)
C44 0.072(4) 0.055(3) 0.072(4) 0.028(3) 0.045(3) 0.038(3)
C45 0.029(2) 0.043(2) 0.032(2) 0.0062(19) 0.0119(18) 0.0145(18)
C46 0.036(3) 0.062(3) 0.041(3) 0.010(2) 0.011(2) 0.023(2)
C47 0.027(2) 0.088(4) 0.047(3) 0.000(3) 0.007(2) 0.022(3)
C48 0.036(3) 0.074(4) 0.049(3) -0.009(3) 0.015(2) 0.005(3)
C49 0.048(3) 0.047(3) 0.052(3) 0.000(2) 0.020(2) -0.001(2)
C50 0.040(3) 0.046(3) 0.046(3) 0.008(2) 0.010(2) 0.014(2)
C51 0.034(2) 0.032(2) 0.033(2) 0.0061(18) 0.0060(18) 0.0117(18)
C52 0.033(3) 0.080(4) 0.044(3) 0.014(3) 0.013(2) 0.020(2)
C53 0.049(3) 0.083(4) 0.040(3) 0.008(3) 0.022(2) 0.015(3)
C54 0.054(3) 0.067(3) 0.033(3) 0.002(2) 0.004(2) 0.009(3)
C55 0.047(3) 0.100(4) 0.039(3) 0.008(3) 0.002(2) 0.034(3)
C56 0.040(3) 0.069(3) 0.041(3) 0.000(2) 0.014(2) 0.024(2)
B1 0.067(5) 0.076(5) 0.064(5) -0.003(4) 0.005(4) 0.033(4)
F1A 0.170(9) 0.145(9) 0.276(14) 0.143(9) 0.170(10) 0.119(8)
F2A 0.219(12) 0.214(14) 0.102(7) -0.031(8) -0.055(7) 0.099(11)
F3A 0.227(11) 0.074(5) 0.174(10) 0.030(5) 0.033(8) -0.006(6)
F4A 0.124(7) 0.126(7) 0.180(9) 0.081(7) 0.092(7) 0.098(6)
F1B 0.20(2) 0.131(16) 0.112(16) 0.098(14) 0.083(15) 0.095(15)
F2B 0.152(15) 0.094(13) 0.038(7) -0.010(7) 0.021(8) 0.068(11)
F3B 0.089(12) 0.24(3) 0.133(15) -0.007(18) -0.011(11) 0.086(15)
F4B 0.25(3) 0.140(17) 0.17(2) -0.024(15) 0.010(19) -0.030(17)
O1 0.058(2) 0.0486(19) 0.060(2) 0.0106(17) 0.0064(17) 0.0263(17)
O2 0.087(3) 0.075(3) 0.057(2) 0.003(2) 0.009(2) 0.040(2)
C57 0.223(11) 0.093(5) 0.089(6) 0.017(4) 0.041(6) 0.100(7)

loop_
_atom_type_symbol
_atom_type_description
_atom_type_scat_dispersion_real
_atom_type_scat_dispersion_imag
_atom_type_scat_source
C C 0.0033 0.0016 'International Tables Vol C Tables 4.2.6.8 and 6.1.1.4'
H H 0.0000 0.0000 'International Tables Vol C Tables 4.2.6.8 and 6.1.1.4'
Cu Cu 0.3201 1.2651 'International Tables Vol C Tables 4.2.6.8 and 6.1.1.4'
N N 0.0061 0.0033 'International Tables Vol C Tables 4.2.6.8 and 6.1.1.4'
O O 0.0106 0.0060 'International Tables Vol C Tables 4.2.6.8 and 6.1.1.4'
P P 0.1023 0.0942 'International Tables Vol C Tables 4.2.6.8 and 6.1.1.4'
B B 0.0013 0.0007 'International Tables Vol C Tables 4.2.6.8 and 6.1.1.4'
F F 0.0171 0.0103 'International Tables Vol C Tables 4.2.6.8 and 6.1.1.4'

loop_
_geom_angle_atom_site_label_1
_geom_angle_atom_site_label_2
_geom_angle_atom_site_label_3
_geom_angle
N2 Cu1 N1 80.57(12)
N2 Cu1 P2 112.20(10)
N1 Cu1 P2 112.20(10)
N2 Cu1 P1 109.33(9)
N1 Cu1 P1 108.27(10)
P2 Cu1 P1 125.32(4)
C39 P1 C45 105.51(19)
C39 P1 C51 103.23(19)
C45 P1 C51 102.12(19)
C39 P1 Cu1 113.66(15)
C45 P1 Cu1 112.98(14)
C51 P1 Cu1 117.89(14)
C33 P2 C27 105.13(18)
C33 P2 C21 101.96(17)
C27 P2 C21 101.04(19)
C33 P2 Cu1 115.86(14)
C27 P2 Cu1 113.77(14)
C21 P2 Cu1 117.16(13)
C1 N1 C12 118.5(3)
C1 N1 Cu1 129.0(3)
C12 N1 Cu1 111.6(2)
C10 N2 C11 118.0(3)
C10 N2 Cu1 129.1(3)
C11 N2 Cu1 112.8(2)
C13 N3 C5 104.8(3)
C13 N4 C6 106.9(3)
C13 N4 H4 126(3)
C6 N4 H4 127(3)
N1 C1 C2 123.3(4)
N1 C1 H1A 118.3
C2 C1 H1A 118.3
C3 C2 C1 119.1(4)
C3 C2 H2A 120.5
C1 C2 H2A 120.5
C2 C3 C4 119.2(4)
C2 C3 H3A 120.4
C4 C3 H3A 120.4
C3 C4 C12 118.4(4)
C3 C4 C5 125.1(3)
C12 C4 C5 116.5(3)
C6 C5 N3 110.0(3)
C6 C5 C4 121.3(3)
N3 C5 C4 128.6(4)
N4 C6 C5 106.3(3)
N4 C6 C7 130.2(4)
C5 C6 C7 123.5(3)
C8 C7 C11 118.4(3)
C8 C7 C6 126.0(4)
C11 C7 C6 115.4(3)
C9 C8 C7 119.5(4)
C9 C8 H8A 120.3
C7 C8 H8A 120.3
C8 C9 C10 118.7(4)
C8 C9 H9A 120.6
C10 C9 H9A 120.6
N2 C10 C9 123.7(4)
N2 C10 H10A 118.2
C9 C10 H10A 118.2
N2 C11 C7 121.6(3)
N2 C11 C12 117.3(3)
C7 C11 C12 121.1(3)
N1 C12 C4 121.4(3)
N1 C12 C11 117.1(3)
C4 C12 C11 121.5(3)
N3 C13 N4 112.1(3)
N3 C13 C14 124.7(4)
N4 C13 C14 123.2(4)
C15 C14 C19 118.3(4)
C15 C14 C13 120.6(4)
C19 C14 C13 121.0(4)
C14 C15 C16 120.6(4)
C14 C15 H15A 119.7
C16 C15 H15A 119.7
C17 C16 C15 121.3(4)
C17 C16 H16A 119.4
C15 C16 H16A 119.4
C16 C17 C18 118.2(4)
C16 C17 C20 121.5(4)
C18 C17 C20 120.3(4)
C17 C18 C19 121.3(5)
C17 C18 H18A 119.3
C19 C18 H18A 119.3
C14 C19 C18 120.2(4)
C14 C19 H19A 119.9
C18 C19 H19A 119.9
C17 C20 H20A 109.5
C17 C20 H20B 109.5
H20A C20 H20B 109.5
C17 C20 H20C 109.5
H20A C20 H20C 109.5
H20B C20 H20C 109.5
C22 C21 C26 118.5(4)
C22 C21 P2 123.3(3)
C26 C21 P2 118.1(3)
C21 C22 C23 121.0(4)
C21 C22 H22A 119.5
C23 C22 H22A 119.5
C24 C23 C22 119.7(4)
C24 C23 H23A 120.1
C22 C23 H23A 120.1
C25 C24 C23 119.8(4)
C25 C24 H24A 120.1
C23 C24 H24A 120.1
C24 C25 C26 120.4(4)
C24 C25 H25A 119.8
C26 C25 H25A 119.8
C25 C26 C21 120.6(4)
C25 C26 H26A 119.7
C21 C26 H26A 119.7
C32 C27 C28 119.8(4)
C32 C27 P2 116.5(3)
C28 C27 P2 123.7(3)
C29 C28 C27 119.2(5)
C29 C28 H28A 120.4
C27 C28 H28A 120.4
C30 C29 C28 121.0(6)
C30 C29 H29A 119.5
C28 C29 H29A 119.5
C31 C30 C29 120.3(5)
C31 C30 H30A 119.9
C29 C30 H30A 119.9
C30 C31 C32 119.8(5)
C30 C31 H31A 120.1
C32 C31 H31A 120.1
C27 C32 C31 119.9(5)
C27 C32 H32A 120.1
C31 C32 H32A 120.1
C38 C33 C34 118.2(4)
C38 C33 P2 118.7(3)
C34 C33 P2 123.1(3)
C35 C34 C33 120.5(4)
C35 C34 H34A 119.7
C33 C34 H34A 119.7
C36 C35 C34 120.3(4)
C36 C35 H35A 119.8
C34 C35 H35A 119.8
C37 C36 C35 119.7(4)
C37 C36 H36A 120.2
C35 C36 H36A 120.2
C36 C37 C38 120.4(4)
C36 C37 H37A 119.8
C38 C37 H37A 119.8
C37 C38 C33 120.9(4)
C37 C38 H38A 119.6
C33 C38 H38A 119.6
C40 C39 C44 118.4(4)
C40 C39 P1 118.1(3)
C44 C39 P1 123.4(3)
C41 C40 C39 121.5(5)
C41 C40 H40A 119.3
C39 C40 H40A 119.3
C40 C41 C42 119.1(5)
C40 C41 H41A 120.5
C42 C41 H41A 120.5
C43 C42 C41 121.0(5)
C43 C42 H42A 119.5
C41 C42 H42A 119.5
C42 C43 C44 119.7(5)
C42 C43 H43A 120.1
C44 C43 H43A 120.1
C43 C44 C39 120.3(5)
C43 C44 H44A 119.8
C39 C44 H44A 119.8
C46 C45 C50 118.3(4)
C46 C45 P1 124.2(3)
C50 C45 P1 117.2(3)
C47 C46 C45 120.6(5)
C47 C46 H46A 119.7
C45 C46 H46A 119.7
C48 C47 C46 120.2(5)
C48 C47 H47A 119.9
C46 C47 H47A 119.9
C47 C48 C49 120.3(5)
C47 C48 H48A 119.8
C49 C48 H48A 119.8
C48 C49 C50 120.1(5)
C48 C49 H49A 119.9
C50 C49 H49A 119.9
C49 C50 C45 120.5(4)
C49 C50 H50A 119.8
C45 C50 H50A 119.8
C52 C51 C56 117.6(4)
C52 C51 P1 122.4(3)
C56 C51 P1 120.0(3)
C53 C52 C51 120.8(4)
C53 C52 H52A 119.6
C51 C52 H52A 119.6
C54 C53 C52 120.9(5)
C54 C53 H53A 119.6
C52 C53 H53A 119.6
C53 C54 C55 119.4(5)
C53 C54 H54A 120.3
C55 C54 H54A 120.3
C54 C55 C56 120.6(5)
C54 C55 H55A 119.7
C56 C55 H55A 119.7
C51 C56 C55 120.7(5)
C51 C56 H56A 119.7
C55 C56 H56A 119.7
F1B B1 F4A 128.6(9)
F1B B1 F1A 119.2(10)
F4A B1 F1A 110.5(5)
F1B B1 F2A 41.4(8)
F4A B1 F2A 110.5(5)
F1A B1 F2A 109.7(6)
F1B B1 F2B 112.3(6)
F4A B1 F2B 117.2(9)
F1A B1 F2B 29.5(8)
F2A B1 F2B 125.6(9)
F1B B1 F3B 111.2(6)
F4A B1 F3B 40.6(9)
F1A B1 F3B 123.4(10)
F2A B1 F3B 125.2(10)
F2B B1 F3B 108.1(6)
F1B B1 F4B 110.0(6)
F4A B1 F4B 67.1(10)
F1A B1 F4B 78.5(9)
F2A B1 F4B 68.6(8)
F2B B1 F4B 107.5(6)
F3B B1 F4B 107.6(6)
F1B B1 F3A 65.0(9)
F4A B1 F3A 110.5(5)
F1A B1 F3A 109.3(5)
F2A B1 F3A 106.2(5)
F2B B1 F3A 80.4(8)
F3B B1 F3A 70.0(10)
F4B B1 F3A 172.0(8)
H1C O1 H1D 100.0
C57 O2 H2 105.8
O2 C57 H57A 109.5
O2 C57 H57B 109.5
H57A C57 H57B 109.5
O2 C57 H57C 109.5
H57A C57 H57C 109.5
H57B C57 H57C 109.5

loop_
_geom_bond_atom_site_label_1
_geom_bond_atom_site_label_2
_geom_bond_distance
Cu1 N2 2.074(3)
Cu1 N1 2.099(3)
Cu1 P2 2.2654(12)
Cu1 P1 2.2858(12)
P1 C39 1.820(4)
P1 C45 1.834(4)
P1 C51 1.839(4)
P2 C33 1.826(4)
P2 C27 1.832(4)
P2 C21 1.842(4)
N1 C1 1.323(5)
N1 C12 1.373(5)
N2 C10 1.331(5)
N2 C11 1.364(5)
N3 C13 1.325(5)
N3 C5 1.384(5)
N4 C13 1.363(5)
N4 C6 1.365(5)
N4 H4 0.87(4)
C1 C2 1.402(6)
C1 H1A 0.9300
C2 C3 1.376(6)
C2 H2A 0.9300
C3 C4 1.402(6)
C3 H3A 0.9300
C4 C12 1.416(5)
C4 C5 1.434(5)
C5 C6 1.374(6)
C6 C7 1.441(5)
C7 C8 1.394(5)
C7 C11 1.416(5)
C8 C9 1.376(5)
C8 H8A 0.9300
C9 C10 1.395(5)
C9 H9A 0.9300
C10 H10A 0.9300
C11 C12 1.443(5)
C13 C14 1.473(5)
C14 C15 1.380(6)
C14 C19 1.392(6)
C15 C16 1.397(6)
C15 H15A 0.9300
C16 C17 1.372(7)
C16 H16A 0.9300
C17 C18 1.378(7)
C17 C20 1.517(6)
C18 C19 1.396(6)
C18 H18A 0.9300
C19 H19A 0.9300
C20 H20A 0.9600
C20 H20B 0.9600
C20 H20C 0.9600
C21 C22 1.381(6)
C21 C26 1.388(5)
C22 C23 1.387(6)
C22 H22A 0.9300
C23 C24 1.376(6)
C23 H23A 0.9300
C24 C25 1.374(6)
C24 H24A 0.9300
C25 C26 1.379(6)
C25 H25A 0.9300
C26 H26A 0.9300
C27 C32 1.388(6)
C27 C28 1.387(6)
C28 C29 1.386(7)
C28 H28A 0.9300
C29 C30 1.368(8)
C29 H29A 0.9300
C30 C31 1.370(8)
C30 H30A 0.9300
C31 C32 1.395(7)
C31 H31A 0.9300
C32 H32A 0.9300
C33 C38 1.389(6)
C33 C34 1.397(6)
C34 C35 1.386(6)
C34 H34A 0.9300
C35 C36 1.383(6)
C35 H35A 0.9300
C36 C37 1.372(6)
C36 H36A 0.9300
C37 C38 1.388(6)
C37 H37A 0.9300
C38 H38A 0.9300
C39 C40 1.381(6)
C39 C44 1.388(6)
C40 C41 1.372(6)
C40 H40A 0.9300
C41 C42 1.378(8)
C41 H41A 0.9300
C42 C43 1.361(8)
C42 H42A 0.9300
C43 C44 1.388(7)
C43 H43A 0.9300
C44 H44A 0.9300
C45 C46 1.395(6)
C45 C50 1.401(6)
C46 C47 1.395(6)
C46 H46A 0.9300
C47 C48 1.364(7)
C47 H47A 0.9300
C48 C49 1.382(7)
C48 H48A 0.9300
C49 C50 1.386(6)
C49 H49A 0.9300
C50 H50A 0.9300
C51 C52 1.386(6)
C51 C56 1.386(6)
C52 C53 1.382(6)
C52 H52A 0.9300
C53 C54 1.359(7)
C53 H53A 0.9300
C54 C55 1.362(7)
C54 H54A 0.9300
C55 C56 1.389(7)
C55 H55A 0.9300
C56 H56A 0.9300
B1 F1B 1.296(6)
B1 F4A 1.315(6)
B1 F1A 1.316(6)
B1 F2A 1.323(6)
B1 F2B 1.327(6)
B1 F3B 1.332(7)
B1 F4B 1.341(7)
B1 F3A 1.342(6)
O1 H1C 0.8199
O1 H1D 0.8200
O2 C57 1.376(7)
O2 H2 0.8200
C57 H57A 0.9600
C57 H57B 0.9600
C57 H57C 0.9600

loop_
_geom_hbond_atom_site_label_D
_geom_hbond_atom_site_label_H
_geom_hbond_atom_site_label_A
_geom_hbond_distance_DH
_geom_hbond_distance_HA
_geom_hbond_distance_DA
_geom_hbond_angle_DHA
_geom_hbond_site_symmetry_A
N4 H4 O1 0.87(4) 1.95(4) 2.798(5) 165(4) .
O1 H1C F4A 0.82 2.01 2.827(7) 173.3 2_766
O1 H1C F3B 0.82 2.07 2.828(15) 153.1 2_766
O1 H1D O2 0.82 1.96 2.758(5) 163.1 .
O2 H2 N3 0.82 2.08 2.879(5) 165.7 2_766

loop_
_geom_torsion_atom_site_label_1
_geom_torsion_atom_site_label_2
_geom_torsion_atom_site_label_3
_geom_torsion_atom_site_label_4
_geom_torsion
N2 Cu1 P1 C39 174.25(17)
N1 Cu1 P1 C39 88.10(18)
P2 Cu1 P1 C39 -48.09(17)
N2 Cu1 P1 C45 -65.56(17)
N1 Cu1 P1 C45 -151.71(17)
P2 Cu1 P1 C45 72.10(15)
N2 Cu1 P1 C51 53.29(18)
N1 Cu1 P1 C51 -32.87(18)
P2 Cu1 P1 C51 -169.06(14)
N2 Cu1 P2 C33 92.12(16)
N1 Cu1 P2 C33 -179.28(16)
P1 Cu1 P2 C33 -44.52(15)
N2 Cu1 P2 C27 -145.83(18)
N1 Cu1 P2 C27 -57.24(18)
P1 Cu1 P2 C27 77.52(16)
N2 Cu1 P2 C21 -28.37(17)
N1 Cu1 P2 C21 60.23(17)
P1 Cu1 P2 C21 -165.01(14)
N2 Cu1 N1 C1 -175.0(4)
P2 Cu1 N1 C1 74.8(4)
P1 Cu1 N1 C1 -67.6(4)
N2 Cu1 N1 C12 -6.0(3)
P2 Cu1 N1 C12 -116.2(2)
P1 Cu1 N1 C12 101.4(3)
N1 Cu1 N2 C10 -176.8(4)
P2 Cu1 N2 C10 -66.5(3)
P1 Cu1 N2 C10 77.0(3)
N1 Cu1 N2 C11 2.2(3)
P2 Cu1 N2 C11 112.4(2)
P1 Cu1 N2 C11 -104.0(3)
C12 N1 C1 C2 -2.5(6)
Cu1 N1 C1 C2 165.8(3)
N1 C1 C2 C3 1.8(7)
C1 C2 C3 C4 0.6(6)
C2 C3 C4 C12 -2.2(6)
C2 C3 C4 C5 175.8(4)
C13 N3 C5 C6 1.4(4)
C13 N3 C5 C4 -173.5(4)
C3 C4 C5 C6 -174.7(4)
C12 C4 C5 C6 3.3(6)
C3 C4 C5 N3 -0.4(7)
C12 C4 C5 N3 177.6(4)
C13 N4 C6 C5 0.6(4)
C13 N4 C6 C7 -176.6(4)
N3 C5 C6 N4 -1.2(5)
C4 C5 C6 N4 174.1(3)
N3 C5 C6 C7 176.2(4)
C4 C5 C6 C7 -8.5(6)
N4 C6 C7 C8 5.2(7)
C5 C6 C7 C8 -171.5(4)
N4 C6 C7 C11 -178.5(4)
C5 C6 C7 C11 4.8(6)
C11 C7 C8 C9 -1.2(6)
C6 C7 C8 C9 175.0(4)
C7 C8 C9 C10 0.4(6)
C11 N2 C10 C9 -1.5(6)
Cu1 N2 C10 C9 177.4(3)
C8 C9 C10 N2 1.0(6)
C10 N2 C11 C7 0.6(6)
Cu1 N2 C11 C7 -178.5(3)
C10 N2 C11 C12 -179.0(3)
Cu1 N2 C11 C12 1.9(4)
C8 C7 C11 N2 0.7(6)
C6 C7 C11 N2 -175.9(4)
C8 C7 C11 C12 -179.7(4)
C6 C7 C11 C12 3.7(5)
C1 N1 C12 C4 0.8(6)
Cu1 N1 C12 C4 -169.4(3)
C1 N1 C12 C11 179.2(4)
Cu1 N1 C12 C11 8.9(4)
C3 C4 C12 N1 1.5(6)
C5 C4 C12 N1 -176.7(3)
C3 C4 C12 C11 -176.8(4)
C5 C4 C12 C11 5.1(6)
N2 C11 C12 N1 -7.5(5)
C7 C11 C12 N1 172.9(3)
N2 C11 C12 C4 170.8(4)
C7 C11 C12 C4 -8.7(6)
C5 N3 C13 N4 -1.0(5)
C5 N3 C13 C14 177.5(4)
C6 N4 C13 N3 0.3(5)
C6 N4 C13 C14 -178.2(4)
N3 C13 C14 C15 8.6(6)
N4 C13 C14 C15 -173.0(4)
N3 C13 C14 C19 -169.1(4)
N4 C13 C14 C19 9.2(6)
C19 C14 C15 C16 1.8(7)
C13 C14 C15 C16 -176.0(4)
C14 C15 C16 C17 -1.7(7)
C15 C16 C17 C18 0.2(7)
C15 C16 C17 C20 -179.8(4)
C16 C17 C18 C19 1.1(7)
C20 C17 C18 C19 -178.9(4)
C15 C14 C19 C18 -0.5(7)
C13 C14 C19 C18 177.3(4)
C17 C18 C19 C14 -1.0(8)
C33 P2 C21 C22 85.2(4)
C27 P2 C21 C22 -23.1(4)
Cu1 P2 C21 C22 -147.2(3)
C33 P2 C21 C26 -91.4(3)
C27 P2 C21 C26 160.3(3)
Cu1 P2 C21 C26 36.1(3)
C26 C21 C22 C23 0.3(6)
P2 C21 C22 C23 -176.3(3)
C21 C22 C23 C24 -1.4(6)
C22 C23 C24 C25 1.8(6)
C23 C24 C25 C26 -1.1(6)
C24 C25 C26 C21 -0.1(6)
C22 C21 C26 C25 0.5(6)
P2 C21 C26 C25 177.2(3)
C33 P2 C27 C32 -174.8(3)
C21 P2 C27 C32 -69.0(4)
Cu1 P2 C27 C32 57.4(4)
C33 P2 C27 C28 5.6(4)
C21 P2 C27 C28 111.4(4)
Cu1 P2 C27 C28 -122.2(4)
C32 C27 C28 C29 0.7(8)
P2 C27 C28 C29 -179.7(5)
C27 C28 C29 C30 -0.2(10)
C28 C29 C30 C31 -0.7(11)
C29 C30 C31 C32 0.9(10)
C28 C27 C32 C31 -0.5(7)
P2 C27 C32 C31 179.9(4)
C30 C31 C32 C27 -0.3(8)
C27 P2 C33 C38 -117.3(3)
C21 P2 C33 C38 137.6(3)
Cu1 P2 C33 C38 9.2(3)
C27 P2 C33 C34 64.5(4)
C21 P2 C33 C34 -40.5(4)
Cu1 P2 C33 C34 -168.9(3)
C38 C33 C34 C35 1.7(6)
P2 C33 C34 C35 179.8(3)
C33 C34 C35 C36 -1.1(6)
C34 C35 C36 C37 -0.2(6)
C35 C36 C37 C38 0.9(6)
C36 C37 C38 C33 -0.3(6)
C34 C33 C38 C37 -1.0(6)
P2 C33 C38 C37 -179.2(3)
C45 P1 C39 C40 -132.4(4)
C51 P1 C39 C40 120.8(4)
Cu1 P1 C39 C40 -8.1(4)
C45 P1 C39 C44 50.9(5)
C51 P1 C39 C44 -55.9(4)
Cu1 P1 C39 C44 175.2(4)
C44 C39 C40 C41 -0.1(8)
P1 C39 C40 C41 -176.9(4)
C39 C40 C41 C42 -1.4(9)
C40 C41 C42 C43 0.9(10)
C41 C42 C43 C44 1.0(10)
C42 C43 C44 C39 -2.5(9)
C40 C39 C44 C43 2.0(8)
P1 C39 C44 C43 178.7(4)
C39 P1 C45 C46 18.1(4)
C51 P1 C45 C46 125.7(4)
Cu1 P1 C45 C46 -106.7(4)
C39 P1 C45 C50 -168.3(3)
C51 P1 C45 C50 -60.7(4)
Cu1 P1 C45 C50 66.9(4)
C50 C45 C46 C47 -0.3(6)
P1 C45 C46 C47 173.2(4)
C45 C46 C47 C48 -0.3(7)
C46 C47 C48 C49 0.7(8)
C47 C48 C49 C50 -0.5(8)
C48 C49 C50 C45 -0.1(7)
C46 C45 C50 C49 0.5(7)
P1 C45 C50 C49 -173.4(4)
C39 P1 C51 C52 77.6(4)
C45 P1 C51 C52 -31.7(4)
Cu1 P1 C51 C52 -156.2(3)
C39 P1 C51 C56 -101.2(4)
C45 P1 C51 C56 149.4(4)
Cu1 P1 C51 C56 25.0(4)
C56 C51 C52 C53 2.6(7)
P1 C51 C52 C53 -176.3(4)
C51 C52 C53 C54 -2.7(8)
C52 C53 C54 C55 0.7(8)
C53 C54 C55 C56 1.5(9)
C52 C51 C56 C55 -0.5(7)
P1 C51 C56 C55 178.4(4)
C54 C55 C56 C51 -1.6(8)
